data_7128979
loop_
_publ_author_name
'Velasco-Rubio, \'Alvaro'
'Varela, Jes\'us A'
'Sa\'a, Carlos'

_publ_section_title
;
 Pd-Catalyzed allylic C-H activation to seven-membered
 <i>N</i>,<i>O</i>-heterocycles.
;
_journal_issue 83
_journal_name_full 'Chemical communications (Cambridge, England)'
_journal_page_first 10915
_journal_page_last 10918
_journal_paper_doi 10.1039/d1cc04056a
_journal_volume 57
_journal_year 2021
_chemical_formula_moiety 'C20 H23 N O5 S'
_chemical_formula_sum 'C20 H23 N O5 S'
_chemical_formula_weight 389.45
_chemical_name_common cs1av_2o
_space_group_crystal_system monoclinic
_space_group_IT_number 14
_space_group_name_Hall '-P 2ybc'
_space_group_name_H-M_alt 'P 1 21/c 1'
_atom_sites_solution_hydrogens geom
_atom_sites_solution_primary dual
_atom_sites_solution_secondary difmap
_audit_update_record
;
2021-09-09 deposited with the CCDC.	2021-09-20 downloaded from the CCDC.
;
_cell_angle_alpha 90
_cell_angle_beta 114.324(3)
_cell_angle_gamma 90
_cell_formula_units_Z 4
_cell_length_a 9.3804(8)
_cell_length_b 23.7391(19)
_cell_length_c 9.4372(7)
_cell_measurement_reflns_used 9818
_cell_measurement_temperature 100.(2)
_cell_measurement_theta_max 28.0471
_cell_measurement_theta_min 2.3827
_cell_volume 1914.9(3)
_computing_cell_refinement 'SAINT V8.40B (Bruker AXS LLC, 2019)'
_computing_data_collection 'Bruker APEX3 software'
_computing_data_reduction 'SAINT V8.40B (Bruker AXS LLC, 2019)'
_computing_molecular_graphics 'ORTEP 2014.1 (Farrugia, 2012)'
_computing_publication_material 'IUCr Journals printCIF'
_computing_structure_refinement 'SHELXL-2018/3 (Sheldrick, 2018)'
_computing_structure_solution 'SHELXT 2018/2 (Sheldrick, 2015)'
_diffrn_ambient_temperature 100.(2)
_diffrn_detector_area_resol_mean 7.3910
_diffrn_measured_fraction_theta_full 0.994
_diffrn_measured_fraction_theta_max 0.994
_diffrn_measurement_device '\k--geometry diffractometer'
_diffrn_measurement_device_type 'Bruker D8 VENTURE PHOTON-III C14'
_diffrn_measurement_method '\f or \w oscillation scans'
_diffrn_radiation_monochromator 'multilayer mirror'
_diffrn_radiation_type 'Mo K\a'
_diffrn_radiation_wavelength 0.71073
_diffrn_reflns_av_R_equivalents 0.0705
_diffrn_reflns_av_unetI/netI 0.0279
_diffrn_reflns_limit_h_max 12
_diffrn_reflns_limit_h_min -12
_diffrn_reflns_limit_k_max 31
_diffrn_reflns_limit_k_min -31
_diffrn_reflns_limit_l_max 12
_diffrn_reflns_limit_l_min -12
_diffrn_reflns_number 73538
_diffrn_reflns_theta_full 25.24
_diffrn_reflns_theta_max 28.39
_diffrn_reflns_theta_min 2.37
_diffrn_source 'microfocus sealed tube'
_diffrn_source_type 'Incoatec I\mS 3.0'
_diffrn_source_voltage 50
_exptl_absorpt_coefficient_mu 0.200
_exptl_absorpt_correction_T_max 0.99
_exptl_absorpt_correction_T_min 0.87
_exptl_absorpt_correction_type multi-scan
_exptl_absorpt_process_details
;
SADABS-2016/2 - Bruker AXS area detector scaling and absorption correction
;
_exptl_crystal_colour 'clear colourless'
_exptl_crystal_density_diffrn 1.351
_exptl_crystal_density_method 'not measured'
_exptl_crystal_description prism
_exptl_crystal_F_000 824
_exptl_crystal_size_max 0.318
_exptl_crystal_size_mid 0.070
_exptl_crystal_size_min 0.066
_refine_diff_density_max 0.879
_refine_diff_density_min -0.696
_refine_ls_extinction_method none
_refine_ls_goodness_of_fit_ref 1.243
_refine_ls_hydrogen_treatment constr
_refine_ls_matrix_type full
_refine_ls_number_parameters 267
_refine_ls_number_reflns 4842
_refine_ls_number_restraints 226
_refine_ls_restrained_S_all 1.229
_refine_ls_R_factor_all 0.1384
_refine_ls_R_factor_gt 0.1292
_refine_ls_shift/su_max 0.000
_refine_ls_shift/su_mean 0.000
_refine_ls_structure_factor_coef Fsqd
_refine_ls_weighting_details 'w=1/[\s^2^(Fo^2^)+12.0839P] where P=(Fo^2^+2Fc^2^)/3'
_refine_ls_weighting_scheme calc
_refine_ls_wR_factor_gt 0.2387
_refine_ls_wR_factor_ref 0.2431
_reflns_Friedel_coverage 0.000
_reflns_number_gt 4364
_reflns_number_total 4842
_reflns_threshold_expression 'I > 2\s(I)'
_cod_data_source_file d1cc04056a2.cif
_cod_data_source_block 21SRA007
_cod_depositor_comments
;
The following automatic conversions were performed:

data item '_exptl_absorpt_correction_type' value 'Multi-Scan' was
changed to 'multi-scan' in accordance with the
/home/data/users/saulius/crontab/automatic-downloads/rss-feeds/RSC/lib/dictionaries/cif_core.dic
dictionary named 'cif_core.dic' version 2.4.2 last updated on
2011-04-26.

Automatic conversion script
Id: cif_fix_values 7556 2019-12-06 15:28:31Z antanas 

 Adding full bibliography for 7128978--7128979.cif.
;
_cod_database_code 7128979

loop_
_space_group_symop_operation_xyz
'x, y, z'
'-x, y+1/2, -z+1/2'
'-x, -y, -z'
'x, -y-1/2, z-1/2'

loop_
_atom_site_type_symbol
_atom_site_label
_atom_site_fract_x
_atom_site_fract_y
_atom_site_fract_z
_atom_site_U_iso_or_equiv
_atom_site_adp_type
_atom_site_calc_flag
_atom_site_refinement_flags_adp
_atom_site_refinement_flags_occupancy
_atom_site_refinement_flags_posn
_atom_site_occupancy
_atom_site_disorder_assembly
_atom_site_disorder_group
N N1 0.5212(5) 0.60768(18) 0.7627(5) 0.0304(9) Uani d . . . 1.000000 . .
C C2 0.6809(7) 0.6243(3) 0.7873(7) 0.0389(14) Uani d . . . 1.000000 . .
H H2A 0.684721 0.665816 0.778673 0.047000 Uiso calc U . R 1.000000 . .
H H2B 0.705494 0.607680 0.703759 0.047000 Uiso calc U . R 1.000000 . .
C C3 0.8062(8) 0.6060(3) 0.9448(8) 0.0554(19) Uani d . . . 1.000000 . .
H H3A 0.763265 0.618504 1.020693 0.066000 Uiso calc U P R 0.48(3) A 1
H H3B 0.795831 0.625840 1.033627 0.066000 Uiso calc U P R 0.52(3) A 2
O O4 0.8235(5) 0.5482(2) 0.9677(5) 0.0448(11) Uani d . . . 1.000000 . .
C C5 0.6934(6) 0.5203(2) 0.9766(6) 0.0248(10) Uani d . . . 1.000000 . .
H H5A 0.651511 0.544103 1.036805 0.030000 Uiso calc U . R 1.000000 . .
H H5B 0.729782 0.484520 1.034281 0.030000 Uiso calc U . R 1.000000 . .
C C6 0.5636(5) 0.5076(2) 0.8212(5) 0.0212(9) Uani d . . . 1.000000 . .
C C7 0.5279(5) 0.45167(19) 0.7735(5) 0.0195(9) Uani d . . . 1.000000 . .
H H7 0.592095 0.422285 0.835661 0.023000 Uiso calc U . R 1.000000 . .
C C8 0.4005(6) 0.4384(2) 0.6369(6) 0.0227(9) Uani d . . . 1.000000 . .
C C9 0.3064(6) 0.4822(2) 0.5443(6) 0.0265(10) Uani d . . . 1.000000 . .
C C10 0.3489(6) 0.5374(2) 0.5849(6) 0.0258(10) Uani d . . . 1.000000 . .
H H10 0.291152 0.567055 0.518353 0.031000 Uiso calc U . R 1.000000 . .
C C11 0.4768(6) 0.5499(2) 0.7239(6) 0.0224(9) Uani d . . . 1.000000 . .
C C12 0.9465(15) 0.6408(8) 0.9839(17) 0.036(4) Uani d . P . 0.48(3) A 1
H H12 0.940467 0.680797 0.981279 0.043000 Uiso calc U P R 0.48(3) A 1
C C13 1.0786(16) 0.6151(9) 1.0221(18) 0.035(4) Uani d . P . 0.48(3) A 1
H H13A 1.082262 0.575144 1.024132 0.042000 Uiso calc U P R 0.48(3) A 1
H H13B 1.172073 0.636246 1.048261 0.042000 Uiso calc U P R 0.48(3) A 1
C C12B 0.9769(15) 0.6170(6) 0.9402(15) 0.030(3) Uani d . P . 0.52(3) A 2
H H12B 0.995704 0.605431 0.853088 0.036000 Uiso calc U P R 0.52(3) A 2
C C13B 1.0861(16) 0.6418(8) 1.0578(18) 0.038(3) Uani d . P . 0.52(3) A 2
H H13C 1.066414 0.653296 1.144461 0.046000 Uiso calc U P R 0.52(3) A 2
H H13D 1.185633 0.648504 1.056908 0.046000 Uiso calc U P R 0.52(3) A 2
O O14 0.3583(5) 0.38470(15) 0.5849(4) 0.0321(9) Uani d . . . 1.000000 . .
C C15 0.4624(7) 0.3403(2) 0.6641(7) 0.0362(13) Uani d . . . 1.000000 . .
H H15A 0.419754 0.304385 0.612988 0.054000 Uiso calc U . R 1.000000 . .
H H15B 0.474925 0.338933 0.772349 0.054000 Uiso calc U . R 1.000000 . .
H H15C 0.564395 0.346973 0.661398 0.054000 Uiso calc U . R 1.000000 . .
O O16 0.1803(5) 0.46504(17) 0.4165(5) 0.0427(11) Uani d . . . 1.000000 . .
C C17 0.0833(8) 0.5086(3) 0.3188(9) 0.062(2) Uani d . . . 1.000000 . .
H H17A 0.146934 0.533524 0.285329 0.093000 Uiso calc U . R 1.000000 . .
H H17B 0.036557 0.530443 0.376893 0.093000 Uiso calc U . R 1.000000 . .
H H17C 0.000274 0.491628 0.227343 0.093000 Uiso calc U . R 1.000000 . .
S S21 0.4118(2) 0.64880(6) 0.81437(16) 0.0374(4) Uani d . . . 1.000000 . .
O O22 0.5042(7) 0.69673(19) 0.8859(5) 0.0635(16) Uani d . . . 1.000000 . .
O O23 0.3417(8) 0.6166(2) 0.8971(6) 0.0705(19) Uani d . . . 1.000000 . .
C C24 0.2573(6) 0.6718(2) 0.6431(6) 0.0256(10) Uani d . . . 1.000000 . .
C C25 0.2831(6) 0.7134(2) 0.5538(6) 0.0269(10) Uani d . . . 1.000000 . .
H H25 0.384587 0.728915 0.582713 0.032000 Uiso calc U . R 1.000000 . .
C C26 0.1595(7) 0.7321(3) 0.4227(7) 0.0388(13) Uani d . . . 1.000000 . .
H H26 0.177212 0.761131 0.362560 0.047000 Uiso calc U . R 1.000000 . .
C C27 0.0111(8) 0.7103(3) 0.3754(9) 0.0509(16) Uani d . . . 1.000000 . .
C C28 -0.0108(8) 0.6677(3) 0.4615(11) 0.0606(19) Uani d . . . 1.000000 . .
H H28 -0.111531 0.651088 0.428701 0.073000 Uiso calc U . R 1.000000 . .
C C29 0.1103(8) 0.6480(3) 0.5960(9) 0.0476(16) Uani d . . . 1.000000 . .
H H29 0.092364 0.618520 0.654839 0.057000 Uiso calc U . R 1.000000 . .
C C30 -0.1216(11) 0.7339(4) 0.2326(11) 0.082(3) Uani d U . . 1.000000 . .
H H30A -0.108067 0.722422 0.139215 0.123000 Uiso calc U . R 1.000000 . .
H H30B -0.121122 0.775125 0.238946 0.123000 Uiso calc U . R 1.000000 . .
H H30C -0.221525 0.719455 0.227450 0.123000 Uiso calc U . R 1.000000 . .

loop_
_atom_site_aniso_label
_atom_site_aniso_U_11
_atom_site_aniso_U_22
_atom_site_aniso_U_33
_atom_site_aniso_U_12
_atom_site_aniso_U_13
_atom_site_aniso_U_23
N1 0.030(2) 0.0204(19) 0.035(2) 0.0002(17) 0.0076(19) -0.0006(17)
C2 0.034(3) 0.040(3) 0.033(3) -0.015(2) 0.004(2) 0.009(2)
C3 0.043(3) 0.062(4) 0.045(4) -0.026(3) 0.002(3) 0.022(3)
O4 0.026(2) 0.065(3) 0.036(2) -0.0120(19) 0.0050(17) 0.021(2)
C5 0.026(2) 0.027(2) 0.024(2) -0.0015(19) 0.0128(19) 0.0055(19)
C6 0.019(2) 0.025(2) 0.023(2) -0.0001(17) 0.0125(17) 0.0000(17)
C7 0.023(2) 0.023(2) 0.017(2) 0.0050(17) 0.0128(17) 0.0048(16)
C8 0.024(2) 0.022(2) 0.025(2) 0.0026(17) 0.0127(18) -0.0025(17)
C9 0.020(2) 0.027(2) 0.027(2) 0.0054(18) 0.0044(18) 0.0004(19)
C10 0.024(2) 0.022(2) 0.029(2) 0.0114(18) 0.0099(19) 0.0051(18)
C11 0.021(2) 0.020(2) 0.028(2) 0.0016(17) 0.0126(18) -0.0018(17)
C12 0.024(5) 0.043(8) 0.034(7) -0.010(5) 0.006(4) 0.007(6)
C13 0.021(5) 0.047(9) 0.029(7) -0.016(5) 0.004(5) 0.000(6)
C12B 0.036(5) 0.031(6) 0.033(6) -0.006(5) 0.025(5) -0.009(5)
C13B 0.024(5) 0.054(10) 0.035(6) 0.002(6) 0.011(5) -0.003(6)
O14 0.040(2) 0.0206(17) 0.0276(18) 0.0048(15) 0.0051(16) 0.0010(14)
C15 0.047(3) 0.023(3) 0.032(3) 0.008(2) 0.009(3) -0.003(2)
O16 0.037(2) 0.031(2) 0.040(2) 0.0028(18) -0.0043(18) -0.0009(17)
C17 0.044(4) 0.044(4) 0.056(4) 0.011(3) -0.021(3) 0.002(3)
S21 0.0694(10) 0.0216(6) 0.0241(6) 0.0150(6) 0.0223(7) 0.0045(5)
O22 0.090(4) 0.031(2) 0.035(2) 0.017(2) -0.010(2) -0.0121(18)
O23 0.142(5) 0.046(3) 0.069(3) 0.050(3) 0.089(4) 0.034(2)
C24 0.038(3) 0.018(2) 0.031(2) 0.0031(19) 0.024(2) 0.0022(18)
C25 0.030(3) 0.027(2) 0.029(2) -0.006(2) 0.017(2) 0.0022(19)
C26 0.046(3) 0.038(3) 0.032(3) 0.005(2) 0.016(2) 0.001(2)
C27 0.041(3) 0.037(3) 0.062(4) 0.013(3) 0.008(3) -0.023(3)
C28 0.025(3) 0.041(3) 0.116(6) -0.001(3) 0.029(3) -0.019(3)
C29 0.044(3) 0.025(3) 0.095(5) 0.001(2) 0.050(3) 0.006(3)
C30 0.071(4) 0.069(4) 0.083(4) 0.019(3) 0.009(3) -0.017(3)

loop_
_atom_type_symbol
_atom_type_description
_atom_type_scat_dispersion_real
_atom_type_scat_dispersion_imag
_atom_type_scat_source
C C 0.0033 0.0016 'International Tables Vol C Tables 4.2.6.8 and 6.1.1.4'
H H 0.0000 0.0000 'International Tables Vol C Tables 4.2.6.8 and 6.1.1.4'
N N 0.0061 0.0033 'International Tables Vol C Tables 4.2.6.8 and 6.1.1.4'
O O 0.0106 0.0060 'International Tables Vol C Tables 4.2.6.8 and 6.1.1.4'
S S 0.1246 0.1234 'International Tables Vol C Tables 4.2.6.8 and 6.1.1.4'

loop_
_geom_angle_atom_site_label_1
_geom_angle_atom_site_label_2
_geom_angle_atom_site_label_3
_geom_angle_site_symmetry_1
_geom_angle_site_symmetry_3
_geom_angle
_geom_angle_publ_flag
C11 N1 C2 . . 117.8(4) ?
C11 N1 S21 . . 119.7(4) ?
C2 N1 S21 . . 121.1(4) ?
N1 C2 C3 . . 113.7(5) ?
N1 C2 H2A . . 108.800000 ?
C3 C2 H2A . . 108.800000 ?
N1 C2 H2B . . 108.800000 ?
C3 C2 H2B . . 108.800000 ?
H2A C2 H2B . . 107.700000 ?
O4 C3 C12 . . 118.8(9) ?
O4 C3 C2 . . 115.2(6) ?
C12 C3 C2 . . 109.6(6) ?
O4 C3 C12B . . 96.2(7) ?
C2 C3 C12B . . 107.3(6) ?
O4 C3 H3A . . 103.700000 ?
C12 C3 H3A . . 103.700000 ?
C2 C3 H3A . . 103.700000 ?
O4 C3 H3B . . 112.300000 ?
C2 C3 H3B . . 112.300000 ?
C12B C3 H3B . . 112.300000 ?
C3 O4 C5 . . 114.9(5) ?
O4 C5 C6 . . 113.9(4) ?
O4 C5 H5A . . 108.800000 ?
C6 C5 H5A . . 108.800000 ?
O4 C5 H5B . . 108.800000 ?
C6 C5 H5B . . 108.800000 ?
H5A C5 H5B . . 107.700000 ?
C11 C6 C7 . . 118.7(4) ?
C11 C6 C5 . . 121.5(4) ?
C7 C6 C5 . . 119.8(4) ?
C8 C7 C6 . . 121.1(4) ?
C8 C7 H7 . . 119.400000 ?
C6 C7 H7 . . 119.400000 ?
O14 C8 C7 . . 124.0(4) ?
O14 C8 C9 . . 116.8(4) ?
C7 C8 C9 . . 119.2(4) ?
O16 C9 C10 . . 125.4(5) ?
O16 C9 C8 . . 114.9(5) ?
C10 C9 C8 . . 119.6(5) ?
C9 C10 C11 . . 120.1(4) ?
C9 C10 H10 . . 120.000000 ?
C11 C10 H10 . . 120.000000 ?
C6 C11 C10 . . 120.9(4) ?
C6 C11 N1 . . 119.8(4) ?
C10 C11 N1 . . 119.2(4) ?
C13 C12 C3 . . 117.5(18) ?
C13 C12 H12 . . 121.200000 ?
C3 C12 H12 . . 121.200000 ?
C12 C13 H13A . . 120.000000 ?
C12 C13 H13B . . 120.000000 ?
H13A C13 H13B . . 120.000000 ?
C13B C12B C3 . . 119.0(12) ?
C13B C12B H12B . . 120.500000 ?
C3 C12B H12B . . 120.500000 ?
C12B C13B H13C . . 120.000000 ?
C12B C13B H13D . . 120.000000 ?
H13C C13B H13D . . 120.000000 ?
C8 O14 C15 . . 117.9(4) ?
O14 C15 H15A . . 109.500000 ?
O14 C15 H15B . . 109.500000 ?
H15A C15 H15B . . 109.500000 ?
O14 C15 H15C . . 109.500000 ?
H15A C15 H15C . . 109.500000 ?
H15B C15 H15C . . 109.500000 ?
C9 O16 C17 . . 116.4(5) ?
O16 C17 H17A . . 109.500000 ?
O16 C17 H17B . . 109.500000 ?
H17A C17 H17B . . 109.500000 ?
O16 C17 H17C . . 109.500000 ?
H17A C17 H17C . . 109.500000 ?
H17B C17 H17C . . 109.500000 ?
O22 S21 O23 . . 119.7(4) ?
O22 S21 N1 . . 106.6(3) ?
O23 S21 N1 . . 109.3(2) ?
O22 S21 C24 . . 107.4(3) ?
O23 S21 C24 . . 106.1(3) ?
N1 S21 C24 . . 107.1(2) ?
C29 C24 C25 . . 119.8(5) ?
C29 C24 S21 . . 120.3(4) ?
C25 C24 S21 . . 119.9(4) ?
C26 C25 C24 . . 119.0(5) ?
C26 C25 H25 . . 120.500000 ?
C24 C25 H25 . . 120.500000 ?
C25 C26 C27 . . 122.4(6) ?
C25 C26 H26 . . 118.800000 ?
C27 C26 H26 . . 118.800000 ?
C28 C27 C26 . . 117.8(7) ?
C28 C27 C30 . . 122.2(7) ?
C26 C27 C30 . . 120.0(8) ?
C27 C28 C29 . . 121.7(6) ?
C27 C28 H28 . . 119.100000 ?
C29 C28 H28 . . 119.100000 ?
C24 C29 C28 . . 119.2(6) ?
C24 C29 H29 . . 120.400000 ?
C28 C29 H29 . . 120.400000 ?
C27 C30 H30A . . 109.500000 ?
C27 C30 H30B . . 109.500000 ?
H30A C30 H30B . . 109.500000 ?
C27 C30 H30C . . 109.500000 ?
H30A C30 H30C . . 109.500000 ?
H30B C30 H30C . . 109.500000 ?

loop_
_geom_bond_atom_site_label_1
_geom_bond_atom_site_label_2
_geom_bond_site_symmetry_2
_geom_bond_distance
_geom_bond_publ_flag
N1 C11 . 1.436(6) ?
N1 C2 . 1.473(7) ?
N1 S21 . 1.630(5) ?
C2 C3 . 1.530(8) ?
C2 H2A . 0.990000 ?
C2 H2B . 0.990000 ?
C3 O4 . 1.390(9) ?
C3 C12 . 1.466(13) ?
C3 C12B . 1.641(14) ?
C3 H3A . 1.000000 ?
C3 H3B . 1.000000 ?
O4 C5 . 1.421(6) ?
C5 C6 . 1.502(7) ?
C5 H5A . 0.990000 ?
C5 H5B . 0.990000 ?
C6 C11 . 1.379(7) ?
C6 C7 . 1.397(7) ?
C7 C8 . 1.386(7) ?
C7 H7 . 0.950000 ?
C8 O14 . 1.364(6) ?
C8 C9 . 1.412(7) ?
C9 O16 . 1.358(6) ?
C9 C10 . 1.377(7) ?
C10 C11 . 1.397(7) ?
C10 H10 . 0.950000 ?
C12 C13 . 1.29(3) ?
C12 H12 . 0.950000 ?
C13 H13A . 0.950000 ?
C13 H13B . 0.950000 ?
C12B C13B . 1.30(2) ?
C12B H12B . 0.950000 ?
C13B H13C . 0.950000 ?
C13B H13D . 0.950000 ?
O14 C15 . 1.422(6) ?
C15 H15A . 0.980000 ?
C15 H15B . 0.980000 ?
C15 H15C . 0.980000 ?
O16 C17 . 1.434(7) ?
C17 H17A . 0.980000 ?
C17 H17B . 0.980000 ?
C17 H17C . 0.980000 ?
S21 O22 . 1.421(5) ?
S21 O23 . 1.432(5) ?
S21 C24 . 1.755(6) ?
C24 C29 . 1.383(8) ?
C24 C25 . 1.383(6) ?
C25 C26 . 1.375(8) ?
C25 H25 . 0.950000 ?
C26 C27 . 1.376(9) ?
C26 H26 . 0.950000 ?
C27 C28 . 1.365(11) ?
C27 C30 . 1.516(11) ?
C28 C29 . 1.391(11) ?
C28 H28 . 0.950000 ?
C29 H29 . 0.950000 ?
C30 H30A . 0.980000 ?
C30 H30B . 0.980000 ?
C30 H30C . 0.980000 ?

loop_
_geom_torsion_atom_site_label_1
_geom_torsion_atom_site_label_2
_geom_torsion_atom_site_label_3
_geom_torsion_atom_site_label_4
_geom_torsion_site_symmetry_1
_geom_torsion_site_symmetry_2
_geom_torsion_site_symmetry_3
_geom_torsion_site_symmetry_4
_geom_torsion
_geom_torsion_publ_flag
C11 N1 C2 C3 . . . . -76.9(7) ?
S21 N1 C2 C3 . . . . 89.8(6) ?
N1 C2 C3 O4 . . . . 63.9(9) ?
N1 C2 C3 C12 . . . . -159.0(11) ?
N1 C2 C3 C12B . . . . 169.6(7) ?
C12 C3 O4 C5 . . . . 160.3(9) ?
C2 C3 O4 C5 . . . . -66.8(8) ?
C12B C3 O4 C5 . . . . -179.2(6) ?
C3 O4 C5 C6 . . . . 81.7(6) ?
O4 C5 C6 C11 . . . . -66.9(6) ?
O4 C5 C6 C7 . . . . 113.7(5) ?
C11 C6 C7 C8 . . . . -5.0(7) ?
C5 C6 C7 C8 . . . . 174.4(4) ?
C6 C7 C8 O14 . . . . -179.2(4) ?
C6 C7 C8 C9 . . . . 0.6(7) ?
O14 C8 C9 O16 . . . . 2.6(7) ?
C7 C8 C9 O16 . . . . -177.2(5) ?
O14 C8 C9 C10 . . . . -175.6(5) ?
C7 C8 C9 C10 . . . . 4.6(7) ?
O16 C9 C10 C11 . . . . 176.6(5) ?
C8 C9 C10 C11 . . . . -5.4(8) ?
C7 C6 C11 C10 . . . . 4.2(7) ?
C5 C6 C11 C10 . . . . -175.1(4) ?
C7 C6 C11 N1 . . . . -173.6(4) ?
C5 C6 C11 N1 . . . . 7.1(7) ?
C9 C10 C11 C6 . . . . 0.9(8) ?
C9 C10 C11 N1 . . . . 178.7(5) ?
C2 N1 C11 C6 . . . . 56.5(6) ?
S21 N1 C11 C6 . . . . -110.4(5) ?
C2 N1 C11 C10 . . . . -121.4(5) ?
S21 N1 C11 C10 . . . . 71.7(6) ?
O4 C3 C12 C13 . . . . 7.(2) ?
C2 C3 C12 C13 . . . . -128.0(15) ?
O4 C3 C12B C13B . . . . -107.6(15) ?
C2 C3 C12B C13B . . . . 133.6(14) ?
C7 C8 O14 C15 . . . . -8.7(7) ?
C9 C8 O14 C15 . . . . 171.5(5) ?
C10 C9 O16 C17 . . . . -1.2(9) ?
C8 C9 O16 C17 . . . . -179.3(6) ?
C11 N1 S21 O22 . . . . 164.0(4) ?
C2 N1 S21 O22 . . . . -2.4(5) ?
C11 N1 S21 O23 . . . . 33.3(5) ?
C2 N1 S21 O23 . . . . -133.2(5) ?
C11 N1 S21 C24 . . . . -81.3(4) ?
C2 N1 S21 C24 . . . . 112.3(4) ?
O22 S21 C24 C29 . . . . -143.4(5) ?
O23 S21 C24 C29 . . . . -14.2(5) ?
N1 S21 C24 C29 . . . . 102.5(5) ?
O22 S21 C24 C25 . . . . 37.4(5) ?
O23 S21 C24 C25 . . . . 166.6(4) ?
N1 S21 C24 C25 . . . . -76.8(5) ?
C29 C24 C25 C26 . . . . 2.8(8) ?
S21 C24 C25 C26 . . . . -178.0(4) ?
C24 C25 C26 C27 . . . . -1.0(9) ?
C25 C26 C27 C28 . . . . -1.6(9) ?
C25 C26 C27 C30 . . . . 178.0(6) ?
C26 C27 C28 C29 . . . . 2.3(10) ?
C30 C27 C28 C29 . . . . -177.2(7) ?
C25 C24 C29 C28 . . . . -2.0(9) ?
S21 C24 C29 C28 . . . . 178.7(5) ?
C27 C28 C29 C24 . . . . -0.6(10) ?
